data_2209489
loop_
_publ_author_name
'Xiu-Ling Zhang'
'Ai-Zhen Liu'
'Mei-Fang Jin'

_publ_section_title
1'-Methyl-4'-(1-naphthyl)-1<i>H</i>-indole-3-spiro-2'-pyrrolidine-3'-spiro-2''-thiazolo[3,2-<i>a</i>]benzimidazole-2(3<i>H</i>),3''(2''<i>H</i>)-dione
_journal_coeditor_code EZ2005
_journal_issue 7
_journal_name_full 'Acta Crystallographica Section E'
_journal_page_first o2961
_journal_page_last o2962
_journal_paper_doi 10.1107/S1600536806022847
_journal_volume 62
_journal_year 2006
_chemical_formula_iupac 'C30 H22 N4 O2 S'
_chemical_formula_moiety 'C30 H22 N4 O2 S'
_chemical_formula_sum 'C30 H22 N4 O2 S'
_chemical_formula_weight 502.58
_chemical_melting_point .507E-305
_chemical_name_systematic
;
1'-Methyl-4'-(1-naphthyl)-1H-indole-3-spiro-2'-pyrrolidine-3'-spiro-2''-
thiazolo[3,2-a][1,3]benzimidazole-2(3H),3''(2''H)-dione
;
_space_group_IT_number 61
_symmetry_cell_setting orthorhombic
_symmetry_space_group_name_Hall '-P 2ac 2ab'
_symmetry_space_group_name_H-M 'P b c a'
_cell_angle_alpha 90.00
_cell_angle_beta 90.00
_cell_angle_gamma 90.00
_cell_formula_units_Z 8
_cell_length_a 16.126(4)
_cell_length_b 12.852(4)
_cell_length_c 23.725(6)
_cell_measurement_reflns_used 4130
_cell_measurement_temperature 294(2)
_cell_measurement_theta_max 23.4
_cell_measurement_theta_min 2.5
_cell_volume 4917(2)
_computing_cell_refinement SMART
_computing_data_collection 'SMART (Bruker, 1997)'
_computing_data_reduction 'SAINT (Bruker, 1997)'
_computing_molecular_graphics 'SHELXTL (Bruker, 1997)'
_computing_publication_material SHELXTL
_computing_structure_refinement 'SHELXL97 (Sheldrick, 1997)'
_computing_structure_solution 'SHELXS97 (Sheldrick, 1997)'
_diffrn_ambient_temperature 294(2)
_diffrn_measured_fraction_theta_full 1.000
_diffrn_measured_fraction_theta_max 1.000
_diffrn_measurement_device_type 'Bruker APEX CCD area-detector'
_diffrn_measurement_method '\f and \w'
_diffrn_radiation_monochromator graphite
_diffrn_radiation_source 'fine-focus sealed tube'
_diffrn_radiation_type MoK\a
_diffrn_radiation_wavelength 0.71073
_diffrn_reflns_av_R_equivalents 0.071
_diffrn_reflns_av_sigmaI/netI 0.052
_diffrn_reflns_limit_h_max 18
_diffrn_reflns_limit_h_min -19
_diffrn_reflns_limit_k_max 15
_diffrn_reflns_limit_k_min -14
_diffrn_reflns_limit_l_max 15
_diffrn_reflns_limit_l_min -28
_diffrn_reflns_number 24035
_diffrn_reflns_theta_full 25.0
_diffrn_reflns_theta_max 25.0
_diffrn_reflns_theta_min 2.1
_diffrn_standards_number 0
_exptl_absorpt_coefficient_mu 0.168
_exptl_absorpt_correction_T_max 0.983
_exptl_absorpt_correction_T_min 0.961
_exptl_absorpt_correction_type multi-scan
_exptl_absorpt_process_details '(SADABS; Bruker, 1997)'
_exptl_crystal_colour colorless
_exptl_crystal_density_diffrn 1.358
_exptl_crystal_density_method 'not measured'
_exptl_crystal_description block
_exptl_crystal_F_000 2096
_exptl_crystal_size_max 0.24
_exptl_crystal_size_mid 0.20
_exptl_crystal_size_min 0.10
_refine_diff_density_max 0.26
_refine_diff_density_min -0.23
_refine_ls_extinction_method none
_refine_ls_goodness_of_fit_ref 1.055
_refine_ls_hydrogen_treatment constr
_refine_ls_matrix_type full
_refine_ls_number_parameters 335
_refine_ls_number_reflns 4331
_refine_ls_number_restraints 0
_refine_ls_restrained_S_all 1.055
_refine_ls_R_factor_all 0.086
_refine_ls_R_factor_gt 0.043
_refine_ls_shift/su_max 0.001
_refine_ls_shift/su_mean 0.000
_refine_ls_structure_factor_coef Fsqd
_refine_ls_weighting_details 'calc w=1/[\s^2^(Fo^2^)+(0.0527P)^2^+0.4279P] where P=(Fo^2^+2Fc^2^)/3'
_refine_ls_weighting_scheme calc
_refine_ls_wR_factor_ref 0.114
_reflns_number_gt 2725
_reflns_number_total 4331
_reflns_threshold_expression I>2\s(I)
_cod_data_source_file ez2005.cif
_cod_data_source_block I
_cod_database_code 2209489
_cod_database_fobs_code 2209489

loop_
_symmetry_equiv_pos_as_xyz
'x, y, z'
'-x+1/2, -y, z+1/2'
'-x, y+1/2, -z+1/2'
'x+1/2, -y+1/2, -z'
'-x, -y, -z'
'x-1/2, y, -z-1/2'
'x, -y-1/2, z-1/2'
'-x-1/2, y-1/2, z'

loop_
_atom_site_type_symbol
_atom_site_label
_atom_site_fract_x
_atom_site_fract_y
_atom_site_fract_z
_atom_site_U_iso_or_equiv
_atom_site_adp_type
_atom_site_calc_flag
_atom_site_refinement_flags
_atom_site_occupancy
S S1 0.13697(4) 0.42321(5) 0.42196(3) 0.03489(19) Uani d . 1
O O1 0.15909(11) 0.12191(13) 0.42720(7) 0.0392(4) Uani d . 1
O O2 -0.01590(11) 0.45329(14) 0.34229(8) 0.0490(5) Uani d . 1
N N1 0.15465(12) 0.26136(15) 0.48821(8) 0.0307(5) Uani d . 1
N N2 0.16455(12) 0.41174(16) 0.53771(8) 0.0351(5) Uani d . 1
N N3 0.01424(12) 0.21643(16) 0.32914(8) 0.0337(5) Uani d . 1
N N4 -0.07907(13) 0.39396(16) 0.42392(9) 0.0398(5) Uani d . 1
H H4 -0.1060 0.4493 0.4328 0.048 Uiso calc R 1
C C1 0.11363(14) 0.29286(17) 0.39178(9) 0.0280(6) Uani d . 1
C C2 0.15124(14) 0.36978(19) 0.48854(10) 0.0305(6) Uani d . 1
C C3 0.14511(14) 0.21324(19) 0.43609(9) 0.0281(6) Uani d . 1
C C4 0.17426(14) 0.23060(19) 0.54378(10) 0.0313(6) Uani d . 1
C C5 0.18804(16) 0.1344(2) 0.56867(11) 0.0416(7) Uani d . 1
H H5 0.1844 0.0727 0.5484 0.050 Uiso calc R 1
C C6 0.20773(17) 0.1359(2) 0.62585(11) 0.0479(7) Uani d . 1
H H6 0.2176 0.0733 0.6443 0.058 Uiso calc R 1
C C7 0.21302(17) 0.2291(2) 0.65634(11) 0.0474(7) Uani d . 1
H H7 0.2266 0.2269 0.6944 0.057 Uiso calc R 1
C C8 0.19848(16) 0.3242(2) 0.63095(10) 0.0435(7) Uani d . 1
H H8 0.2014 0.3858 0.6515 0.052 Uiso calc R 1
C C9 0.17942(15) 0.3252(2) 0.57382(10) 0.0336(6) Uani d . 1
C C10 0.01559(14) 0.27636(19) 0.38159(10) 0.0299(6) Uani d . 1
C C11 -0.03178(15) 0.22573(19) 0.42941(10) 0.0316(6) Uani d . 1
C C12 -0.03402(16) 0.1236(2) 0.44783(11) 0.0394(7) Uani d . 1
H H12 -0.0026 0.0726 0.4300 0.047 Uiso calc R 1
C C13 -0.08448(17) 0.0985(2) 0.49389(11) 0.0457(7) Uani d . 1
H H13 -0.0861 0.0305 0.5072 0.055 Uiso calc R 1
C C14 -0.13203(17) 0.1746(2) 0.51964(11) 0.0475(8) Uani d . 1
H H14 -0.1643 0.1570 0.5507 0.057 Uiso calc R 1
C C15 -0.13275(16) 0.2763(2) 0.50043(11) 0.0435(7) Uani d . 1
H H15 -0.1653 0.3268 0.5178 0.052 Uiso calc R 1
C C16 -0.08341(15) 0.3001(2) 0.45458(10) 0.0338(6) Uani d . 1
C C17 -0.02748(15) 0.3870(2) 0.37866(11) 0.0353(6) Uani d . 1
C C18 -0.06814(17) 0.2024(2) 0.30378(11) 0.0523(8) Uani d . 1
H H18A -0.1043 0.1695 0.3305 0.078 Uiso calc R 1
H H18B -0.0635 0.1596 0.2708 0.078 Uiso calc R 1
H H18C -0.0904 0.2690 0.2935 0.078 Uiso calc R 1
C C19 0.07723(15) 0.2629(2) 0.29241(10) 0.0367(6) Uani d . 1
H H19A 0.0599 0.3307 0.2789 0.044 Uiso calc R 1
H H19B 0.0893 0.2184 0.2604 0.044 Uiso calc R 1
C C20 0.15213(14) 0.27153(19) 0.33192(9) 0.0289(6) Uani d . 1
H H20 0.1773 0.2022 0.3336 0.035 Uiso calc R 1
C C21 0.22052(15) 0.34639(19) 0.31388(9) 0.0319(6) Uani d . 1
C C22 0.20157(17) 0.4403(2) 0.28917(10) 0.0409(7) Uani d . 1
H H22 0.1462 0.4569 0.2828 0.049 Uiso calc R 1
C C23 0.2634(2) 0.5125(2) 0.27313(11) 0.0519(8) Uani d . 1
H H23 0.2487 0.5742 0.2553 0.062 Uiso calc R 1
C C24 0.3451(2) 0.4911(2) 0.28397(12) 0.0567(9) Uani d . 1
H H24 0.3856 0.5390 0.2737 0.068 Uiso calc R 1
C C25 0.36869(17) 0.3968(2) 0.31060(11) 0.0439(7) Uani d . 1
C C26 0.45345(19) 0.3747(3) 0.32402(13) 0.0600(9) Uani d . 1
H H26 0.4936 0.4251 0.3171 0.072 Uiso calc R 1
C C27 0.4768(2) 0.2824(3) 0.34655(14) 0.0627(9) Uani d . 1
H H27 0.5322 0.2699 0.3550 0.075 Uiso calc R 1
C C28 0.41689(18) 0.2057(3) 0.35702(11) 0.0523(8) Uani d . 1
H H28 0.4333 0.1413 0.3711 0.063 Uiso calc R 1
C C29 0.33432(16) 0.2242(2) 0.34683(10) 0.0399(7) Uani d . 1
H H29 0.2957 0.1725 0.3548 0.048 Uiso calc R 1
C C30 0.30673(15) 0.3212(2) 0.32420(9) 0.0349(6) Uani d . 1

loop_
_atom_site_aniso_label
_atom_site_aniso_U_11
_atom_site_aniso_U_22
_atom_site_aniso_U_33
_atom_site_aniso_U_12
_atom_site_aniso_U_13
_atom_site_aniso_U_23
S1 0.0468(4) 0.0273(4) 0.0306(3) -0.0002(3) -0.0043(3) 0.0011(3)
O1 0.0518(12) 0.0275(11) 0.0382(10) 0.0076(8) -0.0016(8) -0.0018(8)
O2 0.0551(13) 0.0420(12) 0.0500(12) 0.0082(9) -0.0013(9) 0.0158(10)
N1 0.0366(12) 0.0279(12) 0.0276(11) 0.0022(9) -0.0040(9) 0.0003(9)
N2 0.0408(13) 0.0352(13) 0.0291(11) 0.0030(10) -0.0030(9) -0.0041(10)
N3 0.0296(12) 0.0405(14) 0.0311(12) -0.0022(10) -0.0011(9) -0.0019(10)
N4 0.0385(14) 0.0336(13) 0.0472(13) 0.0098(10) 0.0080(11) -0.0023(11)
C1 0.0324(14) 0.0258(14) 0.0258(13) 0.0013(11) -0.0001(10) -0.0012(10)
C2 0.0283(14) 0.0296(15) 0.0335(14) 0.0030(11) -0.0002(11) 0.0001(11)
C3 0.0250(13) 0.0298(15) 0.0295(14) 0.0014(11) -0.0006(10) -0.0003(11)
C4 0.0288(14) 0.0366(16) 0.0285(14) 0.0045(12) -0.0011(11) 0.0047(12)
C5 0.0459(17) 0.0390(17) 0.0399(16) 0.0022(13) -0.0040(13) 0.0039(13)
C6 0.0506(19) 0.053(2) 0.0405(17) 0.0037(15) -0.0064(13) 0.0139(14)
C7 0.0451(18) 0.070(2) 0.0272(15) -0.0026(15) -0.0040(12) 0.0058(15)
C8 0.0501(18) 0.0520(19) 0.0286(14) -0.0064(14) -0.0046(12) -0.0052(13)
C9 0.0325(15) 0.0392(16) 0.0289(14) 0.0002(12) 0.0002(11) -0.0006(12)
C10 0.0296(14) 0.0318(15) 0.0282(14) 0.0040(11) 0.0000(10) 0.0045(11)
C11 0.0280(14) 0.0355(15) 0.0313(14) 0.0014(11) 0.0002(11) 0.0015(11)
C12 0.0385(16) 0.0366(17) 0.0430(16) -0.0019(13) -0.0024(13) 0.0033(13)
C13 0.0469(18) 0.0447(19) 0.0455(17) -0.0131(15) -0.0046(14) 0.0120(14)
C14 0.0374(17) 0.069(2) 0.0359(16) -0.0127(16) 0.0018(13) 0.0053(15)
C15 0.0371(16) 0.056(2) 0.0373(15) 0.0009(14) 0.0056(12) -0.0039(14)
C16 0.0270(14) 0.0394(17) 0.0350(15) 0.0003(12) -0.0015(11) -0.0010(12)
C17 0.0303(15) 0.0349(16) 0.0409(16) 0.0035(12) -0.0056(12) 0.0018(13)
C18 0.0387(17) 0.075(2) 0.0435(17) -0.0123(15) -0.0077(13) -0.0013(15)
C19 0.0366(16) 0.0448(17) 0.0286(14) -0.0026(12) -0.0009(11) -0.0013(12)
C20 0.0269(13) 0.0327(15) 0.0270(13) 0.0024(11) 0.0003(11) -0.0018(11)
C21 0.0381(16) 0.0338(16) 0.0239(13) -0.0001(12) 0.0059(11) -0.0034(11)
C22 0.0460(17) 0.0426(18) 0.0341(15) 0.0015(14) 0.0050(12) -0.0004(13)
C23 0.075(2) 0.0341(17) 0.0461(18) -0.0023(16) 0.0173(15) 0.0021(13)
C24 0.065(2) 0.045(2) 0.061(2) -0.0168(17) 0.0288(16) -0.0103(15)
C25 0.0429(18) 0.0461(19) 0.0429(16) -0.0101(14) 0.0139(13) -0.0106(13)
C26 0.038(2) 0.076(3) 0.066(2) -0.0190(17) 0.0154(15) -0.0191(18)
C27 0.0361(19) 0.087(3) 0.065(2) 0.0048(19) 0.0015(15) -0.013(2)
C28 0.0408(19) 0.066(2) 0.0501(19) 0.0058(16) 0.0021(14) -0.0016(15)
C29 0.0353(17) 0.0490(18) 0.0352(15) -0.0012(13) 0.0022(12) -0.0039(13)
C30 0.0391(16) 0.0429(17) 0.0227(13) -0.0034(13) 0.0065(11) -0.0061(11)

loop_
_atom_type_symbol
_atom_type_description
_atom_type_scat_dispersion_real
_atom_type_scat_dispersion_imag
_atom_type_scat_source
C C 0.0033 0.0016 'International Tables Vol C Tables 4.2.6.8 and 6.1.1.4'
H H 0.0000 0.0000 'International Tables Vol C Tables 4.2.6.8 and 6.1.1.4'
N N 0.0061 0.0033 'International Tables Vol C Tables 4.2.6.8 and 6.1.1.4'
O O 0.0106 0.0060 'International Tables Vol C Tables 4.2.6.8 and 6.1.1.4'
S S 0.1246 0.1234 'International Tables Vol C Tables 4.2.6.8 and 6.1.1.4'

loop_
_geom_angle_atom_site_label_1
_geom_angle_atom_site_label_2
_geom_angle_atom_site_label_3
_geom_angle
C2 S1 C1 91.19(11)
C3 N1 C2 116.42(19)
C3 N1 C4 136.9(2)
C2 N1 C4 106.45(19)
C2 N2 C9 104.1(2)
C10 N3 C19 106.32(19)
C10 N3 C18 115.2(2)
C19 N3 C18 115.65(19)
C17 N4 C16 112.4(2)
C17 N4 H4 123.8
C16 N4 H4 123.8
C3 C1 C20 111.55(19)
C3 C1 C10 109.58(18)
C20 C1 C10 103.21(17)
C3 C1 S1 105.48(15)
C20 C1 S1 115.10(16)
C10 C1 S1 111.98(15)
N2 C2 N1 114.3(2)
N2 C2 S1 132.2(2)
N1 C2 S1 113.26(17)
O1 C3 N1 124.3(2)
O1 C3 C1 125.5(2)
N1 C3 C1 110.2(2)
C5 C4 C9 122.9(2)
C5 C4 N1 133.0(2)
C9 C4 N1 104.1(2)
C4 C5 C6 116.0(3)
C4 C5 H5 122.0
C6 C5 H5 122.0
C5 C6 C7 121.9(3)
C5 C6 H6 119.1
C7 C6 H6 119.1
C8 C7 C6 121.4(2)
C8 C7 H7 119.3
C6 C7 H7 119.3
C7 C8 C9 118.0(3)
C7 C8 H8 121.0
C9 C8 H8 121.0
C8 C9 C4 119.9(2)
C8 C9 N2 129.1(2)
C4 C9 N2 111.0(2)
N3 C10 C11 113.8(2)
N3 C10 C17 115.38(19)
C11 C10 C17 101.38(19)
N3 C10 C1 102.19(17)
C11 C10 C1 116.01(19)
C17 C10 C1 108.55(19)
C12 C11 C16 119.8(2)
C12 C11 C10 131.1(2)
C16 C11 C10 109.0(2)
C11 C12 C13 118.7(3)
C11 C12 H12 120.7
C13 C12 H12 120.7
C14 C13 C12 120.2(3)
C14 C13 H13 119.9
C12 C13 H13 119.9
C15 C14 C13 121.8(3)
C15 C14 H14 119.1
C13 C14 H14 119.1
C16 C15 C14 117.6(3)
C16 C15 H15 121.2
C14 C15 H15 121.2
C15 C16 C11 121.8(2)
C15 C16 N4 128.6(2)
C11 C16 N4 109.5(2)
O2 C17 N4 127.0(2)
O2 C17 C10 126.0(2)
N4 C17 C10 107.0(2)
N3 C18 H18A 109.5
N3 C18 H18B 109.5
H18A C18 H18B 109.5
N3 C18 H18C 109.5
H18A C18 H18C 109.5
H18B C18 H18C 109.5
N3 C19 C20 102.24(18)
N3 C19 H19A 111.3
C20 C19 H19A 111.3
N3 C19 H19B 111.3
C20 C19 H19B 111.3
H19A C19 H19B 109.2
C21 C20 C19 116.37(19)
C21 C20 C1 115.38(18)
C19 C20 C1 104.69(18)
C21 C20 H20 106.6
C19 C20 H20 106.6
C1 C20 H20 106.6
C22 C21 C30 118.8(2)
C22 C21 C20 120.8(2)
C30 C21 C20 120.4(2)
C21 C22 C23 122.2(3)
C21 C22 H22 118.9
C23 C22 H22 118.9
C24 C23 C22 119.7(3)
C24 C23 H23 120.1
C22 C23 H23 120.1
C23 C24 C25 120.9(3)
C23 C24 H24 119.6
C25 C24 H24 119.6
C24 C25 C30 119.6(3)
C24 C25 C26 121.6(3)
C30 C25 C26 118.8(3)
C27 C26 C25 121.7(3)
C27 C26 H26 119.1
C25 C26 H26 119.1
C26 C27 C28 119.7(3)
C26 C27 H27 120.2
C28 C27 H27 120.2
C29 C28 C27 121.0(3)
C29 C28 H28 119.5
C27 C28 H28 119.5
C28 C29 C30 121.3(3)
C28 C29 H29 119.4
C30 C29 H29 119.4
C29 C30 C25 117.4(2)
C29 C30 C21 123.9(2)
C25 C30 C21 118.7(2)

loop_
_geom_bond_atom_site_label_1
_geom_bond_atom_site_label_2
_geom_bond_distance
S1 C2 1.738(2)
S1 C1 1.860(2)
O1 C3 1.214(3)
O2 C17 1.227(3)
N1 C3 1.391(3)
N1 C2 1.395(3)
N1 C4 1.412(3)
N2 C2 1.303(3)
N2 C9 1.424(3)
N3 C10 1.464(3)
N3 C19 1.466(3)
N3 C18 1.470(3)
N4 C17 1.361(3)
N4 C16 1.410(3)
N4 H4 0.8600
C1 C3 1.552(3)
C1 C20 1.574(3)
C1 C10 1.613(3)
C4 C5 1.388(3)
C4 C9 1.412(3)
C5 C6 1.393(3)
C5 H5 0.9300
C6 C7 1.402(4)
C6 H6 0.9300
C7 C8 1.383(4)
C7 H7 0.9300
C8 C9 1.390(3)
C8 H8 0.9300
C10 C11 1.515(3)
C10 C17 1.584(3)
C11 C12 1.384(3)
C11 C16 1.401(3)
C12 C13 1.400(3)
C12 H12 0.9300
C13 C14 1.385(4)
C13 H13 0.9300
C14 C15 1.384(4)
C14 H14 0.9300
C15 C16 1.382(3)
C15 H15 0.9300
C18 H18A 0.9600
C18 H18B 0.9600
C18 H18C 0.9600
C19 C20 1.533(3)
C19 H19A 0.9700
C19 H19B 0.9700
C20 C21 1.525(3)
C20 H20 0.9800
C21 C22 1.376(3)
C21 C30 1.448(3)
C22 C23 1.414(4)
C22 H22 0.9300
C23 C24 1.370(4)
C23 H23 0.9300
C24 C25 1.418(4)
C24 H24 0.9300
C25 C30 1.431(4)
C25 C26 1.432(4)
C26 C27 1.355(4)
C26 H26 0.9300
C27 C28 1.402(4)
C27 H27 0.9300
C28 C29 1.374(4)
C28 H28 0.9300
C29 C30 1.429(4)
C29 H29 0.9300

loop_
_geom_hbond_atom_site_label_D
_geom_hbond_atom_site_label_H
_geom_hbond_atom_site_label_A
_geom_hbond_site_symmetry_A
_geom_hbond_distance_DH
_geom_hbond_distance_HA
_geom_hbond_distance_DA
_geom_hbond_angle_DHA
N4 H4 N2 5_566 0.86 2.14 2.994(3) 174.1

loop_
_geom_torsion_atom_site_label_1
_geom_torsion_atom_site_label_2
_geom_torsion_atom_site_label_3
_geom_torsion_atom_site_label_4
_geom_torsion
C2 S1 C1 C3 -16.28(16)
C2 S1 C1 C20 -139.69(17)
C2 S1 C1 C10 102.85(16)
C9 N2 C2 N1 0.9(3)
C9 N2 C2 S1 -174.0(2)
C3 N1 C2 N2 -176.8(2)
C4 N1 C2 N2 -1.4(3)
C3 N1 C2 S1 -0.9(3)
C4 N1 C2 S1 174.49(16)
C1 S1 C2 N2 -174.3(2)
C1 S1 C2 N1 10.81(18)
C2 N1 C3 O1 168.1(2)
C4 N1 C3 O1 -5.4(4)
C2 N1 C3 C1 -12.3(3)
C4 N1 C3 C1 174.1(2)
C20 C1 C3 O1 -36.1(3)
C10 C1 C3 O1 77.5(3)
S1 C1 C3 O1 -161.8(2)
C20 C1 C3 N1 144.31(19)
C10 C1 C3 N1 -102.0(2)
S1 C1 C3 N1 18.7(2)
C3 N1 C4 C5 -3.9(5)
C2 N1 C4 C5 -177.9(3)
C3 N1 C4 C9 175.2(3)
C2 N1 C4 C9 1.2(2)
C9 C4 C5 C6 -0.1(4)
N1 C4 C5 C6 178.9(2)
C4 C5 C6 C7 0.2(4)
C5 C6 C7 C8 0.3(4)
C6 C7 C8 C9 -0.8(4)
C7 C8 C9 C4 0.9(4)
C7 C8 C9 N2 -177.8(2)
C5 C4 C9 C8 -0.5(4)
N1 C4 C9 C8 -179.7(2)
C5 C4 C9 N2 178.5(2)
N1 C4 C9 N2 -0.8(3)
C2 N2 C9 C8 178.8(3)
C2 N2 C9 C4 0.0(3)
C19 N3 C10 C11 -167.30(19)
C18 N3 C10 C11 63.2(3)
C19 N3 C10 C17 76.1(2)
C18 N3 C10 C17 -53.4(3)
C19 N3 C10 C1 -41.5(2)
C18 N3 C10 C1 -171.0(2)
C3 C1 C10 N3 -100.2(2)
C20 C1 C10 N3 18.7(2)
S1 C1 C10 N3 143.12(15)
C3 C1 C10 C11 24.2(3)
C20 C1 C10 C11 143.1(2)
S1 C1 C10 C11 -92.5(2)
C3 C1 C10 C17 137.46(19)
C20 C1 C10 C17 -103.6(2)
S1 C1 C10 C17 20.8(2)
N3 C10 C11 C12 44.0(3)
C17 C10 C11 C12 168.5(2)
C1 C10 C11 C12 -74.1(3)
N3 C10 C11 C16 -132.2(2)
C17 C10 C11 C16 -7.7(2)
C1 C10 C11 C16 109.7(2)
C16 C11 C12 C13 -4.0(4)
C10 C11 C12 C13 -179.9(2)
C11 C12 C13 C14 1.1(4)
C12 C13 C14 C15 1.3(4)
C13 C14 C15 C16 -0.6(4)
C14 C15 C16 C11 -2.4(4)
C14 C15 C16 N4 173.3(2)
C12 C11 C16 C15 4.8(4)
C10 C11 C16 C15 -178.5(2)
C12 C11 C16 N4 -171.7(2)
C10 C11 C16 N4 5.0(3)
C17 N4 C16 C15 -175.7(3)
C17 N4 C16 C11 0.5(3)
C16 N4 C17 O2 174.5(2)
C16 N4 C17 C10 -5.6(3)
N3 C10 C17 O2 -48.7(3)
C11 C10 C17 O2 -172.2(2)
C1 C10 C17 O2 65.2(3)
N3 C10 C17 N4 131.3(2)
C11 C10 C17 N4 7.9(2)
C1 C10 C17 N4 -114.7(2)
C10 N3 C19 C20 47.9(2)
C18 N3 C19 C20 177.1(2)
N3 C19 C20 C21 -161.64(19)
N3 C19 C20 C1 -33.0(2)
C3 C1 C20 C21 -104.6(2)
C10 C1 C20 C21 137.8(2)
S1 C1 C20 C21 15.5(3)
C3 C1 C20 C19 126.2(2)
C10 C1 C20 C19 8.6(2)
S1 C1 C20 C19 -113.73(18)
C19 C20 C21 C22 38.8(3)
C1 C20 C21 C22 -84.4(3)
C19 C20 C21 C30 -143.2(2)
C1 C20 C21 C30 93.6(3)
C30 C21 C22 C23 0.5(4)
C20 C21 C22 C23 178.5(2)
C21 C22 C23 C24 -2.3(4)
C22 C23 C24 C25 0.7(4)
C23 C24 C25 C30 2.6(4)
C23 C24 C25 C26 -177.8(3)
C24 C25 C26 C27 -176.2(3)
C30 C25 C26 C27 3.3(4)
C25 C26 C27 C28 0.2(5)
C26 C27 C28 C29 -2.6(4)
C27 C28 C29 C30 1.3(4)
C28 C29 C30 C25 2.3(3)
C28 C29 C30 C21 -178.3(2)
C24 C25 C30 C29 175.1(2)
C26 C25 C30 C29 -4.5(3)
C24 C25 C30 C21 -4.3(3)
C26 C25 C30 C21 176.1(2)
C22 C21 C30 C29 -176.6(2)
C20 C21 C30 C29 5.4(3)
C22 C21 C30 C25 2.7(3)
C20 C21 C30 C25 -175.3(2)
